data_4510865
loop_
_publ_author_name
'Su, Kongzhao'
'Jiang, Feilong'
'Qian, Jinjie'
'Gai, Yanli'
'Wu, Mingyan'
'Bawaked, Salem M.'
'Mokhtar, Mohamed'
'AL-Thabaiti, Shaeel A.'
'Hong, Maochun'

_publ_section_title
;
 Generalized Synthesis of Calixarene-Based High-Nuclearity M4nNanocages (M
 = Ni or Co;n= 2--6)
;
_journal_issue 6
_journal_name_full 'Crystal Growth &amp; Design'
_journal_page_first 3116
_journal_paper_doi 10.1021/cg5003836
_journal_volume 14
_journal_year 2014
_chemical_formula_sum 'C180 H116 Cl2 Na2 Ni12 O30 P6 S12'
_chemical_formula_weight 4166.66
_chemical_name_systematic
; 
 ? 
;
_space_group_IT_number 15
_symmetry_cell_setting monoclinic
_symmetry_space_group_name_Hall '-C 2yc'
_symmetry_space_group_name_H-M 'C 1 2/c 1'
_atom_sites_solution_hydrogens geom
_atom_sites_solution_primary direct
_atom_sites_solution_secondary difmap
_audit_creation_method SHELXL-97
_cell_angle_alpha 90.00
_cell_angle_beta 93.539(2)
_cell_angle_gamma 90.00
_cell_formula_units_Z 4
_cell_length_a 24.549(4)
_cell_length_b 28.856(4)
_cell_length_c 31.942(5)
_cell_measurement_temperature 120(2)
_cell_volume 22584(6)
_computing_structure_refinement 'SHELXL-97 (Sheldrick, 1997)'
_computing_structure_solution 'SHELXS-97 (Sheldrick, 1990)'
_diffrn_ambient_temperature 120(2)
_diffrn_measured_fraction_theta_full 0.989
_diffrn_measured_fraction_theta_max 0.989
_diffrn_measurement_device_type 'Saturn724+ (2x2 bin mode)'
_diffrn_measurement_method CCD_Profile_fitting
_diffrn_radiation_monochromator graphite
_diffrn_radiation_source 'fine-focus sealed tube'
_diffrn_radiation_type MoK\a
_diffrn_radiation_wavelength 0.71073
_diffrn_reflns_av_R_equivalents 0.0497
_diffrn_reflns_av_sigmaI/netI 0.0447
_diffrn_reflns_limit_h_max 29
_diffrn_reflns_limit_h_min -28
_diffrn_reflns_limit_k_max 34
_diffrn_reflns_limit_k_min -32
_diffrn_reflns_limit_l_max 37
_diffrn_reflns_limit_l_min -37
_diffrn_reflns_number 93381
_diffrn_reflns_theta_full 25.00
_diffrn_reflns_theta_max 25.00
_diffrn_reflns_theta_min 2.16
_exptl_absorpt_coefficient_mu 1.211
_exptl_absorpt_correction_T_max 0.8115
_exptl_absorpt_correction_T_min 0.7516
_exptl_absorpt_correction_type multi-scan
_exptl_crystal_colour green
_exptl_crystal_density_diffrn 1.219
_exptl_crystal_density_method 'not measured'
_exptl_crystal_description block
_exptl_crystal_F_000 8416
_exptl_crystal_size_max 0.25
_exptl_crystal_size_mid 0.20
_exptl_crystal_size_min 0.18
_platon_squeeze_details
;
;
_refine_diff_density_max 1.304
_refine_diff_density_min -0.767
_refine_diff_density_rms 0.124
_refine_ls_extinction_method none
_refine_ls_goodness_of_fit_ref 1.040
_refine_ls_hydrogen_treatment mixed
_refine_ls_matrix_type full
_refine_ls_number_parameters 1032
_refine_ls_number_reflns 19679
_refine_ls_number_restraints 0
_refine_ls_restrained_S_all 1.040
_refine_ls_R_factor_all 0.0713
_refine_ls_R_factor_gt 0.0624
_refine_ls_shift/su_max 0.001
_refine_ls_shift/su_mean 0.000
_refine_ls_structure_factor_coef Fsqd
_refine_ls_weighting_details 'calc w=1/[\s^2^(Fo^2^)+(0.1496P)^2^+7.8290P] where P=(Fo^2^+2Fc^2^)/3'
_refine_ls_weighting_scheme calc
_refine_ls_wR_factor_gt 0.2008
_refine_ls_wR_factor_ref 0.2138
_reflns_number_gt 16507
_reflns_number_total 19679
_reflns_threshold_expression >2sigma(I)
_cod_data_source_file cg5003836_si_002.cif
_cod_data_source_block c:compound3
_cod_depositor_comments
;
The following automatic conversions were performed:

'_exptl_absorpt_correction_type' value 'Multi-scan' changed to
'multi-scan' according to
/usr/data/users/saulius/crontab/automatic-downloads/rss-feeds/ACS/lib/dictionaries/cif_core.dic
dictionary named 'cif_core.dic' version 2.4.2 from 2011-04-26.

Automatic conversion script
Id: cif_fix_values 2281 2013-09-26 08:29:07Z andrius 

 Adding full bibliography for 4510863--4510870.cif.
;
_cod_original_sg_symbol_H-M C2/c
_cod_database_code 4510865

loop_
_symmetry_equiv_pos_as_xyz
'x, y, z'
'-x, y, -z+1/2'
'x+1/2, y+1/2, z'
'-x+1/2, y+1/2, -z+1/2'
'-x, -y, -z'
'x, -y, z-1/2'
'-x+1/2, -y+1/2, -z'
'x+1/2, -y+1/2, z-1/2'

loop_
_atom_site_label
_atom_site_type_symbol
_atom_site_fract_x
_atom_site_fract_y
_atom_site_fract_z
_atom_site_U_iso_or_equiv
_atom_site_adp_type
_atom_site_occupancy
_atom_site_symmetry_multiplicity
_atom_site_calc_flag
_atom_site_refinement_flags
Ni1 Ni 0.01333(2) 0.723638(19) 0.133641(16) 0.04542(16) Uani 1 1 d .
Cl1 Cl 0.00627(6) 0.76957(5) 0.19683(4) 0.0448(3) Uani 0.67 1 d P
S1 S 0.02154(5) 0.70456(4) 0.05457(3) 0.0481(2) Uani 1 1 d .
P1 P 0.12420(4) 0.68267(4) 0.18360(3) 0.0421(2) Uani 1 1 d .
O1 O -0.04501(12) 0.76316(10) 0.10776(8) 0.0495(7) Uani 1 1 d .
C1 C -0.05905(17) 0.76846(15) 0.06808(12) 0.0463(9) Uani 1 1 d .
Ni2 Ni 0.10932(2) 0.790352(18) 0.172030(16) 0.04744(16) Uani 1 1 d .
Cl2 Cl 0.0000 0.66729(7) 0.2500 0.0456(5) Uani 0.67 2 d SP
S2 S -0.13952(5) 0.82741(4) 0.09187(3) 0.0541(3) Uani 1 1 d .
P2 P -0.10452(4) 0.68304(4) 0.15318(3) 0.0417(2) Uani 1 1 d .
Na1 Na -0.15778(8) 0.73735(7) 0.23020(6) 0.0637(5) Uani 1 1 d .
O2 O -0.04239(13) 0.85079(10) 0.14912(9) 0.0525(7) Uani 1 1 d .
C2 C -0.03257(18) 0.74262(15) 0.03751(13) 0.0485(9) Uani 1 1 d .
Ni3 Ni 0.00668(2) 0.85305(2) 0.201202(17) 0.05122(17) Uani 1 1 d .
S3 S 0.00948(5) 0.93841(4) 0.17933(4) 0.0603(3) Uani 1 1 d .
P3 P -0.11510(5) 0.84110(4) 0.23769(3) 0.0473(3) Uani 1 1 d .
O3 O 0.07127(13) 0.85124(10) 0.16659(10) 0.0552(7) Uani 1 1 d .
C3 C -0.0490(2) 0.74627(18) -0.00512(13) 0.0583(11) Uani 1 1 d .
H38 H -0.0313 0.7283 -0.0252 0.070 Uiso 1 1 calc R
Ni4 Ni -0.08610(2) 0.792858(18) 0.152501(16) 0.04744(16) Uani 1 1 d .
S4 S 0.17218(5) 0.82687(4) 0.12465(3) 0.0504(3) Uani 1 1 d .
O4 O 0.07162(12) 0.76800(10) 0.11905(8) 0.0468(6) Uani 1 1 d .
C4 C -0.0917(2) 0.77665(19) -0.01841(14) 0.0633(12) Uani 1 1 d .
Ni5 Ni -0.09666(2) 0.623140(18) 0.236064(15) 0.04346(15) Uani 1 1 d .
S5 S -0.15540(4) 0.55339(4) 0.22997(3) 0.0468(2) Uani 1 1 d .
O5 O -0.04801(11) 0.58577(9) 0.20152(8) 0.0448(6) Uani 1 1 d .
C5 C -0.1175(2) 0.80151(17) 0.01082(14) 0.0580(11) Uani 1 1 d .
H39 H -0.1470 0.8212 0.0020 0.070 Uiso 1 1 calc R
Ni6 Ni 0.00933(2) 0.629597(18) 0.183350(17) 0.04419(15) Uani 1 1 d .
S6 S 0.01715(4) 0.56444(4) 0.12872(3) 0.0483(3) Uani 1 1 d .
O6 O -0.06789(11) 0.59228(9) 0.28818(8) 0.0439(6) Uani 1 1 d .
C6 C -0.10108(18) 0.79857(14) 0.05383(13) 0.0483(9) Uani 1 1 d .
O7 O 0.06493(11) 0.67802(10) 0.16486(9) 0.0479(6) Uani 1 1 d .
C7 C -0.1103(3) 0.7784(2) -0.06400(16) 0.0793(16) Uani 1 1 d .
O8 O 0.14802(12) 0.72962(10) 0.17511(10) 0.0528(7) Uani 1 1 d .
C8 C -0.0720(5) 0.7780(5) -0.0942(2) 0.166(3) Uani 1 1 d .
H133 H -0.0341 0.7764 -0.0863 0.200 Uiso 1 1 calc R
O9 O 0.12973(12) 0.67190(11) 0.23067(9) 0.0522(7) Uani 1 1 d .
C9 C -0.0903(5) 0.7802(5) -0.1364(2) 0.166(3) Uani 1 1 d .
H80 H -0.0646 0.7811 -0.1575 0.200 Uiso 1 1 calc R
O10 O -0.11902(13) 0.73241(10) 0.16524(10) 0.0520(7) Uani 1 1 d .
C10 C -0.1450(6) 0.7810(4) -0.1477(3) 0.152(4) Uani 1 1 d .
H69 H -0.1567 0.7807 -0.1766 0.183 Uiso 1 1 calc R
O11 O -0.04220(11) 0.67510(9) 0.15143(9) 0.0461(6) Uani 1 1 d .
C11 C -0.1819(4) 0.7821(4) -0.1192(3) 0.130(3) Uani 1 1 d .
H15 H -0.2198 0.7832 -0.1272 0.156 Uiso 1 1 calc R
O12 O -0.12939(12) 0.64861(10) 0.18207(8) 0.0480(7) Uani 1 1 d .
C12 C -0.1634(3) 0.7817(3) -0.0772(2) 0.104(2) Uani 1 1 d .
H59 H -0.1897 0.7839 -0.0567 0.125 Uiso 1 1 calc R
O13 O -0.13291(13) 0.80538(12) 0.26941(10) 0.0597(8) Uani 1 1 d .
C13 C -0.06451(19) 0.88724(15) 0.13037(14) 0.0515(10) Uani 1 1 d .
O14 O -0.13148(13) 0.82459(10) 0.19388(9) 0.0520(7) Uani 1 1 d .
C14 C -0.1084(2) 0.88331(16) 0.10008(14) 0.0548(11) Uani 1 1 d .
O15 O -0.05395(12) 0.85337(10) 0.24321(9) 0.0516(7) Uani 1 1 d .
C15 C -0.1321(2) 0.92258(19) 0.08125(16) 0.0695(14) Uani 1 1 d .
H51 H -0.1626 0.9192 0.0617 0.083 Uiso 1 1 calc R
C16 C -0.1118(2) 0.96679(18) 0.09067(18) 0.0715(14) Uani 1 1 d .
C17 C -0.0686(2) 0.97138(19) 0.11908(18) 0.0696(14) Uani 1 1 d .
H57 H -0.0544 1.0013 0.1256 0.084 Uiso 1 1 calc R
C18 C -0.0441(2) 0.93169(16) 0.13917(16) 0.0584(11) Uani 1 1 d .
C19 C -0.1383(5) 1.0083(3) 0.0707(3) 0.1411(16) Uani 1 1 d .
C20 C -0.1643(5) 1.0064(3) 0.0331(3) 0.1411(16) Uani 1 1 d .
H139 H -0.1644 0.9780 0.0179 0.169 Uiso 1 1 calc R
C21 C -0.1938(5) 1.0477(3) 0.0137(3) 0.1411(16) Uani 1 1 d .
H74 H -0.2155 1.0450 -0.0118 0.169 Uiso 1 1 calc R
C22 C -0.1884(5) 1.0863(3) 0.0329(3) 0.1411(16) Uani 1 1 d .
H66 H -0.2020 1.1135 0.0192 0.169 Uiso 1 1 calc R
C23 C -0.1636(5) 1.0902(3) 0.0726(3) 0.1411(16) Uani 1 1 d .
H48 H -0.1637 1.1192 0.0867 0.169 Uiso 1 1 calc R
C24 C -0.1379(5) 1.0514(3) 0.0926(3) 0.1411(16) Uani 1 1 d .
C25 C 0.09213(19) 0.88680(15) 0.14738(14) 0.0528(10) Uani 1 1 d .
C26 C 0.0689(2) 0.93156(16) 0.14974(16) 0.0581(11) Uani 1 1 d .
C27 C 0.0934(2) 0.96962(17) 0.13199(18) 0.0679(13) Uani 1 1 d .
H67 H 0.0770 0.9993 0.1340 0.081 Uiso 1 1 calc R
C28 C 0.1410(2) 0.96515(17) 0.1115(2) 0.0745(15) Uani 1 1 d .
C29 C 0.1633(2) 0.92057(17) 0.10751(16) 0.0623(12) Uani 1 1 d .
H49 H 0.1954 0.9166 0.0927 0.075 Uiso 1 1 calc R
C30 C 0.13894(19) 0.88230(16) 0.12512(14) 0.0539(10) Uani 1 1 d .
C31 C 0.1675(3) 1.0065(2) 0.0943(3) 0.108(3) Uani 1 1 d .
C32 C 0.1383(4) 1.0440(2) 0.0790(3) 0.135(4) Uani 1 1 d .
H110 H 0.0996 1.0427 0.0782 0.162 Uiso 1 1 calc R
C33 C 0.1630(6) 1.0842(4) 0.0644(6) 0.227(6) Uani 1 1 d .
H72 H 0.1421 1.1110 0.0568 0.273 Uiso 1 1 calc R
C34 C 0.2157(6) 1.0837(4) 0.0615(6) 0.227(6) Uani 1 1 d .
H75 H 0.2322 1.1094 0.0486 0.273 Uiso 1 1 calc R
C35 C 0.2503(5) 1.0464(3) 0.0766(6) 0.244(9) Uani 1 1 d .
H71 H 0.2889 1.0477 0.0758 0.293 Uiso 1 1 calc R
C36 C 0.2235(4) 1.0083(3) 0.0927(5) 0.189(6) Uani 1 1 d .
H81 H 0.2446 0.9826 0.1029 0.227 Uiso 1 1 calc R
C37 C 0.09669(17) 0.76920(14) 0.08377(13) 0.0454(9) Uani 1 1 d .
C38 C 0.14294(18) 0.79769(15) 0.07922(13) 0.0489(10) Uani 1 1 d .
C39 C 0.16726(19) 0.80029(15) 0.04135(14) 0.0528(10) Uani 1 1 d .
H22 H 0.1979 0.8200 0.0391 0.063 Uiso 1 1 calc R
C40 C 0.14800(19) 0.77473(17) 0.00630(14) 0.0541(11) Uani 1 1 d .
C41 C 0.10401(19) 0.74510(16) 0.01105(14) 0.0528(10) Uani 1 1 d .
H28 H 0.0909 0.7266 -0.0120 0.063 Uiso 1 1 calc R
C42 C 0.07854(17) 0.74196(14) 0.04924(12) 0.0461(9) Uani 1 1 d .
C43 C 0.1749(2) 0.77869(18) -0.03451(15) 0.0636(13) Uani 1 1 d .
C44 C 0.2279(3) 0.7902(2) -0.03704(19) 0.0743(15) Uani 1 1 d .
H47 H 0.2495 0.7958 -0.0118 0.089 Uiso 1 1 calc R
C45 C 0.2525(3) 0.7943(2) -0.0751(2) 0.0833(18) Uani 1 1 d .
H55 H 0.2899 0.8023 -0.0756 0.100 Uiso 1 1 calc R
C46 C 0.2225(4) 0.7866(3) -0.1112(3) 0.113(3) Uani 1 1 d .
H78 H 0.2392 0.7882 -0.1372 0.135 Uiso 1 1 calc R
C47 C 0.1685(4) 0.7766(3) -0.1105(2) 0.126(3) Uani 1 1 d .
H61 H 0.1469 0.7726 -0.1360 0.151 Uiso 1 1 calc R
C48 C 0.1451(3) 0.7722(3) -0.07218(18) 0.105(3) Uani 1 1 d .
H121 H 0.1075 0.7645 -0.0719 0.126 Uiso 1 1 calc R
C49 C -0.06963(16) 0.55194(14) 0.17845(12) 0.0423(8) Uani 1 1 d .
C50 C -0.04434(17) 0.53596(15) 0.14259(12) 0.0470(9) Uani 1 1 d .
C51 C -0.0673(2) 0.50062(18) 0.11831(14) 0.0595(11) Uani 1 1 d .
H43 H -0.0504 0.4916 0.0936 0.071 Uiso 1 1 calc R
C52 C -0.1143(2) 0.4779(2) 0.12888(16) 0.0684(13) Uani 1 1 d .
C53 C -0.1392(2) 0.49449(18) 0.16427(15) 0.0611(12) Uani 1 1 d .
H46 H -0.1723 0.4806 0.1718 0.073 Uiso 1 1 calc R
C54 C -0.11771(17) 0.52986(15) 0.18839(12) 0.0467(9) Uani 1 1 d .
C55 C -0.1380(4) 0.4393(4) 0.1031(3) 0.158(2) Uani 1 1 d .
C56 C -0.1403(4) 0.4434(4) 0.0581(3) 0.158(2) Uani 1 1 d .
C57 C -0.1626(4) 0.4045(4) 0.0358(3) 0.158(2) Uani 1 1 d .
H97 H -0.1654 0.4051 0.0060 0.189 Uiso 1 1 calc R
C58 C -0.1807(4) 0.3649(4) 0.0572(3) 0.158(2) Uani 1 1 d .
H73 H -0.1913 0.3379 0.0418 0.189 Uiso 1 1 calc R
C59 C -0.1827(4) 0.3654(4) 0.0948(3) 0.158(2) Uani 1 1 d .
H77 H -0.1989 0.3401 0.1084 0.189 Uiso 1 1 calc R
C60 C -0.1609(4) 0.4034(4) 0.1193(3) 0.158(2) Uani 1 1 d .
H63 H -0.1633 0.4024 0.1488 0.189 Uiso 1 1 calc R
C61 C -0.08704(17) 0.55249(14) 0.30094(12) 0.0440(9) Uani 1 1 d .
C62 C -0.12787(17) 0.52802(14) 0.27728(13) 0.0468(9) Uani 1 1 d .
C63 C -0.1507(2) 0.48793(16) 0.29327(15) 0.0572(11) Uani 1 1 d .
H31 H -0.1789 0.4725 0.2770 0.069 Uiso 1 1 calc R
C64 C -0.1334(2) 0.47000(17) 0.33228(16) 0.0641(12) Uani 1 1 d .
C65 C -0.0909(2) 0.49316(18) 0.35565(15) 0.0613(12) Uani 1 1 d .
H8 H -0.0779 0.4812 0.3821 0.074 Uiso 1 1 calc R
C66 C -0.06765(17) 0.53325(15) 0.34038(13) 0.0474(9) Uani 1 1 d .
C67 C -0.1607(3) 0.4289(2) 0.3494(2) 0.0847(18) Uani 1 1 d .
C68 C -0.1296(4) 0.3950(3) 0.3735(3) 0.120(3) Uani 1 1 d .
H5 H -0.0912 0.3979 0.3785 0.144 Uiso 1 1 calc R
C69 C -0.1578(4) 0.3577(3) 0.3894(3) 0.129(3) Uani 1 1 d .
H33 H -0.1379 0.3360 0.4067 0.155 Uiso 1 1 calc R
C70 C -0.2111(4) 0.3507(3) 0.3818(3) 0.136(4) Uani 1 1 d .
H2 H -0.2285 0.3249 0.3939 0.164 Uiso 1 1 calc R
C71 C -0.2392(4) 0.3795(4) 0.3576(3) 0.143(4) Uani 1 1 d .
H92 H -0.2769 0.3738 0.3513 0.172 Uiso 1 1 calc R
C72 C -0.2144(3) 0.4198(3) 0.3404(2) 0.107(3) Uani 1 1 d .
H144 H -0.2357 0.4401 0.3226 0.129 Uiso 1 1 calc R
C73 C 0.16159(19) 0.63902(15) 0.15701(15) 0.0531(10) Uani 1 1 d .
C74 C 0.2075(3) 0.6181(2) 0.1773(2) 0.0845(17) Uani 1 1 d .
H65 H 0.2206 0.6285 0.2043 0.101 Uiso 1 1 calc R
C75 C 0.2340(4) 0.5820(3) 0.1576(4) 0.138(4) Uani 1 1 d .
H9 H 0.2644 0.5671 0.1717 0.165 Uiso 1 1 calc R
C76 C 0.2162(5) 0.5682(3) 0.1178(5) 0.148(5) Uani 1 1 d .
H6 H 0.2352 0.5444 0.1041 0.177 Uiso 1 1 calc R
C77 C 0.1736(4) 0.5873(3) 0.0991(3) 0.124(3) Uani 1 1 d .
H4 H 0.1612 0.5763 0.0721 0.149 Uiso 1 1 calc R
C78 C 0.1448(3) 0.6242(2) 0.11714(18) 0.0771(16) Uani 1 1 d .
H53 H 0.1146 0.6384 0.1021 0.092 Uiso 1 1 calc R
C79 C -0.13272(19) 0.67347(16) 0.10058(13) 0.0537(10) Uani 1 1 d .
C80 C -0.1124(3) 0.6363(3) 0.0774(2) 0.099(2) Uani 1 1 d .
H64 H -0.0852 0.6163 0.0897 0.118 Uiso 1 1 calc R
C81 C -0.1331(5) 0.6294(4) 0.0356(3) 0.137(4) Uani 1 1 d .
H3 H -0.1211 0.6037 0.0200 0.164 Uiso 1 1 calc R
C82 C -0.1708(5) 0.6601(5) 0.0174(2) 0.130(4) Uani 1 1 d .
H1 H -0.1830 0.6560 -0.0112 0.156 Uiso 1 1 calc R
C83 C -0.1907(4) 0.6958(4) 0.0392(3) 0.116(3) Uani 1 1 d .
H12 H -0.2175 0.7159 0.0263 0.139 Uiso 1 1 calc R
C84 C -0.1712(2) 0.7033(2) 0.08195(18) 0.0779(16) Uani 1 1 d .
H10 H -0.1846 0.7286 0.0974 0.093 Uiso 1 1 calc R
C85 C -0.1513(2) 0.89390(18) 0.24672(17) 0.0633(12) Uani 1 1 d .
C86 C -0.1923(3) 0.8978(3) 0.2739(2) 0.108(3) Uani 1 1 d .
H11 H -0.2023 0.8707 0.2884 0.129 Uiso 1 1 calc R
C87 C -0.2195(4) 0.9376(4) 0.2815(3) 0.123(3) Uani 1 1 d .
H13 H -0.2480 0.9377 0.3003 0.147 Uiso 1 1 calc R
C88 C -0.2060(4) 0.9755(4) 0.2627(4) 0.130(4) Uani 1 1 d .
H16 H -0.2246 1.0036 0.2678 0.157 Uiso 1 1 calc R
C89 C -0.1652(4) 0.9746(3) 0.2357(5) 0.168(5) Uani 1 1 d .
H68 H -0.1555 1.0023 0.2218 0.201 Uiso 1 1 calc R
C90 C -0.1379(4) 0.9343(2) 0.2283(4) 0.137(4) Uani 1 1 d .
H7 H -0.1090 0.9346 0.2098 0.165 Uiso 1 1 calc R

loop_
_atom_site_aniso_label
_atom_site_aniso_U_11
_atom_site_aniso_U_22
_atom_site_aniso_U_33
_atom_site_aniso_U_23
_atom_site_aniso_U_13
_atom_site_aniso_U_12
Ni1 0.0400(3) 0.0429(3) 0.0544(3) 0.0111(2) 0.0108(2) -0.0021(2)
Cl1 0.0504(8) 0.0303(7) 0.0551(8) -0.0045(5) 0.0142(6) -0.0033(6)
S1 0.0465(6) 0.0433(6) 0.0555(6) 0.0018(4) 0.0115(4) -0.0011(4)
P1 0.0363(5) 0.0392(6) 0.0521(5) 0.0044(4) 0.0130(4) -0.0019(4)
O1 0.0485(17) 0.0544(18) 0.0467(15) 0.0079(12) 0.0116(12) 0.0082(13)
C1 0.047(2) 0.047(2) 0.046(2) 0.0041(16) 0.0099(16) -0.0044(19)
Ni2 0.0544(4) 0.0372(3) 0.0519(3) 0.0023(2) 0.0131(2) -0.0040(2)
Cl2 0.0504(12) 0.0445(11) 0.0438(9) 0.000 0.0192(8) 0.000
S2 0.0502(6) 0.0527(7) 0.0602(6) 0.0082(5) 0.0107(5) 0.0080(5)
P2 0.0393(6) 0.0377(6) 0.0489(5) 0.0041(4) 0.0096(4) -0.0018(4)
Na1 0.0611(12) 0.0649(12) 0.0662(11) 0.0048(8) 0.0117(8) 0.0056(9)
O2 0.0548(18) 0.0373(16) 0.0661(18) 0.0127(13) 0.0104(14) 0.0025(13)
C2 0.045(2) 0.047(2) 0.054(2) 0.0031(17) 0.0084(17) -0.0044(19)
Ni3 0.0458(3) 0.0497(4) 0.0597(3) 0.0078(2) 0.0156(2) -0.0004(2)
S3 0.0618(7) 0.0433(6) 0.0779(7) -0.0003(5) 0.0219(6) -0.0007(5)
P3 0.0439(6) 0.0455(6) 0.0536(6) 0.0030(4) 0.0127(4) 0.0066(5)
O3 0.0580(19) 0.0385(16) 0.0715(19) 0.0086(13) 0.0245(15) -0.0020(14)
C3 0.058(3) 0.068(3) 0.049(2) -0.002(2) 0.0088(19) -0.002(2)
Ni4 0.0537(4) 0.0374(3) 0.0528(3) 0.0042(2) 0.0151(2) 0.0010(2)
S4 0.0461(6) 0.0427(6) 0.0640(6) 0.0032(4) 0.0155(4) -0.0051(5)
O4 0.0466(16) 0.0463(16) 0.0493(14) 0.0023(11) 0.0175(12) -0.0049(13)
C4 0.067(3) 0.071(3) 0.051(2) 0.007(2) -0.001(2) 0.001(3)
Ni5 0.0487(3) 0.0360(3) 0.0472(3) 0.00178(19) 0.0148(2) 0.0008(2)
S5 0.0419(6) 0.0465(6) 0.0531(5) 0.0028(4) 0.0108(4) -0.0046(4)
O5 0.0426(15) 0.0405(15) 0.0528(14) -0.0053(11) 0.0146(11) -0.0063(12)
C5 0.059(3) 0.054(3) 0.060(3) 0.010(2) 0.001(2) 0.007(2)
Ni6 0.0381(3) 0.0357(3) 0.0598(3) 0.0049(2) 0.0119(2) -0.0017(2)
S6 0.0480(6) 0.0497(6) 0.0485(5) 0.0000(4) 0.0135(4) -0.0019(5)
O6 0.0463(16) 0.0349(15) 0.0516(14) 0.0044(11) 0.0115(11) -0.0046(12)
C6 0.050(2) 0.038(2) 0.058(2) 0.0062(17) 0.0107(18) 0.0012(18)
O7 0.0337(15) 0.0482(17) 0.0628(16) 0.0103(13) 0.0103(12) -0.0018(12)
C7 0.092(4) 0.095(4) 0.050(3) 0.004(3) -0.009(3) 0.013(3)
O8 0.0434(16) 0.0500(17) 0.0661(18) 0.0044(13) 0.0135(13) -0.0057(13)
C8 0.158(7) 0.284(10) 0.058(3) 0.011(4) 0.006(3) 0.030(7)
O9 0.0512(18) 0.0558(18) 0.0502(15) 0.0036(13) 0.0089(12) -0.0064(14)
C9 0.158(7) 0.284(10) 0.058(3) 0.011(4) 0.006(3) 0.030(7)
O10 0.0499(17) 0.0401(16) 0.0677(18) 0.0016(13) 0.0164(13) -0.0012(13)
C10 0.189(12) 0.184(10) 0.078(5) 0.006(6) -0.039(7) 0.026(9)
O11 0.0404(15) 0.0387(15) 0.0602(16) 0.0077(12) 0.0111(12) -0.0026(12)
C11 0.122(7) 0.168(9) 0.095(6) 0.015(5) -0.038(5) 0.021(6)
O12 0.0428(16) 0.0514(17) 0.0507(15) 0.0063(12) 0.0116(12) -0.0068(13)
C12 0.104(6) 0.110(6) 0.095(5) -0.013(4) -0.024(4) 0.007(4)
O13 0.0455(18) 0.067(2) 0.0673(18) 0.0115(15) 0.0087(14) -0.0077(15)
C13 0.053(3) 0.040(2) 0.064(2) 0.0103(18) 0.021(2) 0.0072(19)
O14 0.0515(18) 0.0475(17) 0.0581(16) -0.0020(13) 0.0125(13) 0.0048(14)
C14 0.059(3) 0.044(2) 0.063(2) 0.0054(19) 0.018(2) 0.009(2)
O15 0.0446(17) 0.0532(18) 0.0583(16) 0.0007(13) 0.0142(13) 0.0020(13)
C15 0.076(4) 0.066(3) 0.068(3) 0.016(2) 0.015(2) 0.014(3)
C16 0.079(4) 0.051(3) 0.087(3) 0.023(2) 0.018(3) 0.013(3)
C17 0.070(3) 0.052(3) 0.089(3) 0.016(2) 0.028(3) 0.010(2)
C18 0.059(3) 0.041(2) 0.078(3) 0.009(2) 0.024(2) 0.004(2)
C19 0.177(4) 0.0756(19) 0.169(4) 0.037(2) -0.006(3) 0.034(2)
C20 0.177(4) 0.0756(19) 0.169(4) 0.037(2) -0.006(3) 0.034(2)
C21 0.177(4) 0.0756(19) 0.169(4) 0.037(2) -0.006(3) 0.034(2)
C22 0.177(4) 0.0756(19) 0.169(4) 0.037(2) -0.006(3) 0.034(2)
C23 0.177(4) 0.0756(19) 0.169(4) 0.037(2) -0.006(3) 0.034(2)
C24 0.177(4) 0.0756(19) 0.169(4) 0.037(2) -0.006(3) 0.034(2)
C25 0.054(3) 0.040(2) 0.066(3) 0.0027(18) 0.014(2) -0.010(2)
C26 0.054(3) 0.039(2) 0.083(3) 0.005(2) 0.019(2) -0.004(2)
C27 0.063(3) 0.042(3) 0.101(4) 0.011(2) 0.018(3) -0.006(2)
C28 0.070(3) 0.039(3) 0.118(4) 0.014(3) 0.030(3) -0.013(2)
C29 0.054(3) 0.051(3) 0.084(3) 0.016(2) 0.020(2) -0.007(2)
C30 0.054(3) 0.044(2) 0.064(3) 0.0039(19) 0.012(2) -0.006(2)
C31 0.090(5) 0.048(3) 0.192(8) 0.039(4) 0.057(5) -0.005(3)
C32 0.113(6) 0.065(4) 0.235(11) 0.062(5) 0.070(7) 0.007(4)
C33 0.174(9) 0.091(5) 0.432(15) 0.115(7) 0.141(10) 0.003(6)
C34 0.174(9) 0.091(5) 0.432(15) 0.115(7) 0.141(10) 0.003(6)
C35 0.146(10) 0.090(7) 0.51(3) 0.069(11) 0.166(14) -0.023(7)
C36 0.089(6) 0.072(5) 0.42(2) 0.069(8) 0.103(9) -0.003(4)
C37 0.043(2) 0.039(2) 0.055(2) 0.0092(16) 0.0143(17) -0.0012(17)
C38 0.050(2) 0.041(2) 0.056(2) 0.0090(17) 0.0163(18) 0.0027(18)
C39 0.048(3) 0.041(2) 0.072(3) 0.0107(19) 0.023(2) -0.0002(19)
C40 0.053(3) 0.057(3) 0.055(2) 0.0094(19) 0.0227(19) 0.004(2)
C41 0.056(3) 0.046(2) 0.058(2) 0.0025(18) 0.0181(19) 0.004(2)
C42 0.045(2) 0.042(2) 0.051(2) 0.0028(16) 0.0113(16) 0.0042(18)
C43 0.069(3) 0.063(3) 0.063(3) 0.004(2) 0.033(2) -0.001(2)
C44 0.077(4) 0.071(4) 0.078(3) 0.014(3) 0.034(3) 0.000(3)
C45 0.092(5) 0.072(4) 0.091(4) 0.016(3) 0.051(4) 0.002(3)
C46 0.160(8) 0.089(5) 0.099(5) -0.001(4) 0.082(6) -0.009(5)
C47 0.130(7) 0.175(9) 0.077(4) -0.019(5) 0.048(4) -0.053(6)
C48 0.122(6) 0.137(6) 0.059(3) -0.006(3) 0.029(3) -0.049(5)
C49 0.041(2) 0.039(2) 0.048(2) -0.0011(15) 0.0043(15) -0.0007(17)
C50 0.044(2) 0.048(2) 0.050(2) -0.0045(17) 0.0083(16) -0.0033(18)
C51 0.057(3) 0.067(3) 0.055(2) -0.012(2) 0.0109(19) -0.005(2)
C52 0.061(3) 0.076(4) 0.069(3) -0.021(2) 0.004(2) -0.016(3)
C53 0.051(3) 0.066(3) 0.067(3) -0.010(2) 0.009(2) -0.016(2)
C54 0.046(2) 0.048(2) 0.048(2) 0.0011(17) 0.0098(16) -0.0044(18)
C55 0.125(3) 0.191(5) 0.160(4) -0.103(4) 0.035(3) -0.076(3)
C56 0.125(3) 0.191(5) 0.160(4) -0.103(4) 0.035(3) -0.076(3)
C57 0.125(3) 0.191(5) 0.160(4) -0.103(4) 0.035(3) -0.076(3)
C58 0.125(3) 0.191(5) 0.160(4) -0.103(4) 0.035(3) -0.076(3)
C59 0.125(3) 0.191(5) 0.160(4) -0.103(4) 0.035(3) -0.076(3)
C60 0.125(3) 0.191(5) 0.160(4) -0.103(4) 0.035(3) -0.076(3)
C61 0.044(2) 0.036(2) 0.054(2) 0.0015(16) 0.0189(17) -0.0035(17)
C62 0.046(2) 0.041(2) 0.055(2) 0.0063(17) 0.0158(17) -0.0045(18)
C63 0.054(3) 0.047(3) 0.072(3) 0.005(2) 0.009(2) -0.009(2)
C64 0.065(3) 0.052(3) 0.077(3) 0.016(2) 0.015(2) -0.017(2)
C65 0.055(3) 0.064(3) 0.066(3) 0.018(2) 0.013(2) -0.009(2)
C66 0.045(2) 0.044(2) 0.054(2) 0.0049(17) 0.0139(17) -0.0035(18)
C67 0.085(4) 0.070(4) 0.099(4) 0.033(3) 0.002(3) -0.022(3)
C68 0.108(6) 0.110(6) 0.142(7) 0.060(5) -0.005(5) -0.011(5)
C69 0.138(8) 0.081(5) 0.170(8) 0.060(5) 0.013(6) -0.029(5)
C70 0.136(8) 0.096(6) 0.180(9) 0.060(6) 0.031(7) -0.043(6)
C71 0.129(8) 0.139(8) 0.161(8) 0.047(7) 0.005(6) -0.085(7)
C72 0.091(5) 0.112(6) 0.118(5) 0.045(4) 0.008(4) -0.044(4)
C73 0.047(3) 0.045(2) 0.070(3) 0.0071(19) 0.023(2) -0.0009(19)
C74 0.063(4) 0.083(4) 0.109(4) 0.001(3) 0.017(3) 0.021(3)
C75 0.101(6) 0.108(7) 0.213(11) 0.029(7) 0.082(7) 0.059(5)
C76 0.135(9) 0.095(6) 0.226(13) -0.033(7) 0.121(9) 0.011(6)
C77 0.135(8) 0.108(6) 0.140(7) -0.057(5) 0.089(6) -0.024(6)
C78 0.083(4) 0.079(4) 0.073(3) -0.018(3) 0.031(3) -0.007(3)
C79 0.055(3) 0.053(3) 0.054(2) 0.0066(19) 0.0071(18) -0.007(2)
C80 0.108(5) 0.106(5) 0.080(4) -0.036(4) -0.012(4) 0.014(4)
C81 0.173(10) 0.160(9) 0.077(5) -0.051(5) 0.003(5) -0.002(7)
C82 0.131(8) 0.190(11) 0.066(4) 0.002(5) -0.014(4) -0.045(7)
C83 0.107(6) 0.141(7) 0.095(5) 0.050(5) -0.033(5) -0.045(6)
C84 0.070(4) 0.085(4) 0.076(3) 0.014(3) -0.013(3) -0.008(3)
C85 0.045(3) 0.061(3) 0.084(3) -0.010(2) 0.005(2) 0.010(2)
C86 0.088(5) 0.147(7) 0.091(4) 0.003(4) 0.030(4) 0.059(5)
C87 0.097(6) 0.160(9) 0.113(6) -0.027(6) 0.013(4) 0.069(7)
C88 0.095(6) 0.101(6) 0.193(10) -0.064(7) -0.014(6) 0.050(5)
C89 0.129(8) 0.041(4) 0.338(17) -0.008(6) 0.059(9) 0.011(4)
C90 0.122(7) 0.060(4) 0.240(11) 0.020(5) 0.096(7) 0.022(4)

loop_
_atom_type_symbol
_atom_type_description
_atom_type_scat_dispersion_real
_atom_type_scat_dispersion_imag
_atom_type_scat_source
C C 0.0033 0.0016 'International Tables Vol C Tables 4.2.6.8 and 6.1.1.4'
H H 0.0000 0.0000 'International Tables Vol C Tables 4.2.6.8 and 6.1.1.4'
N N 0.0061 0.0033 'International Tables Vol C Tables 4.2.6.8 and 6.1.1.4'
O O 0.0106 0.0060 'International Tables Vol C Tables 4.2.6.8 and 6.1.1.4'
P P 0.1023 0.0942 'International Tables Vol C Tables 4.2.6.8 and 6.1.1.4'
S S 0.1246 0.1234 'International Tables Vol C Tables 4.2.6.8 and 6.1.1.4'
Ni Ni 0.3393 1.1124 'International Tables Vol C Tables 4.2.6.8 and 6.1.1.4'
Cl Cl 0.1484 0.1585 'International Tables Vol C Tables 4.2.6.8 and 6.1.1.4'
Na Na 0.0362 0.0249 'International Tables Vol C Tables 4.2.6.8 and 6.1.1.4'

loop_
_geom_angle_atom_site_label_1
_geom_angle_atom_site_label_2
_geom_angle_atom_site_label_3
_geom_angle
_geom_angle_site_symmetry_1
_geom_angle_site_symmetry_3
O1 Ni1 O4 92.50(12) . .
O1 Ni1 O7 171.64(11) . .
O4 Ni1 O7 95.47(12) . .
O1 Ni1 O11 91.90(12) . .
O4 Ni1 O11 175.55(12) . .
O7 Ni1 O11 80.11(11) . .
O1 Ni1 Cl1 86.88(9) . .
O4 Ni1 Cl1 86.16(9) . .
O7 Ni1 Cl1 91.14(9) . .
O11 Ni1 Cl1 93.41(9) . .
O1 Ni1 S1 79.25(9) . .
O4 Ni1 S1 79.03(8) . .
O7 Ni1 S1 104.73(9) . .
O11 Ni1 S1 102.47(9) . .
Cl1 Ni1 S1 159.14(5) . .
Ni3 Cl1 Ni1 126.33(6) . .
Ni3 Cl1 Ni4 77.34(5) . .
Ni1 Cl1 Ni4 78.44(5) . .
C2 S1 C42 99.9(2) . .
C2 S1 Ni1 93.75(14) . .
C42 S1 Ni1 94.17(14) . .
O8 P1 O9 110.30(17) . .
O8 P1 O7 112.02(17) . .
O9 P1 O7 112.75(16) . .
O8 P1 C73 109.21(19) . .
O9 P1 C73 107.7(2) . .
O7 P1 C73 104.6(2) . .
O8 P1 Na1 68.49(13) . 2
O9 P1 Na1 42.43(12) . 2
O7 P1 Na1 123.81(13) . 2
C73 P1 Na1 129.17(17) . 2
C1 O1 Ni1 128.2(3) . .
C1 O1 Ni4 122.2(3) . .
Ni1 O1 Ni4 109.55(13) . .
O1 C1 C6 122.3(4) . .
O1 C1 C2 120.2(4) . .
C6 C1 C2 117.5(4) . .
O13 Ni2 O4 166.90(13) 2 .
O13 Ni2 O3 89.85(14) 2 .
O4 Ni2 O3 91.19(13) . .
O13 Ni2 O8 92.02(13) 2 .
O4 Ni2 O8 87.26(12) . .
O3 Ni2 O8 177.76(13) . .
O13 Ni2 S4 109.29(11) 2 .
O4 Ni2 S4 83.80(8) . .
O3 Ni2 S4 82.96(9) . .
O8 Ni2 S4 95.27(9) . .
Ni6 Cl2 Ni6 126.44(9) . 2
Ni6 Cl2 Ni5 76.86(4) . .
Ni6 Cl2 Ni5 78.64(4) 2 .
Ni6 Cl2 Ni5 78.64(4) . 2
Ni6 Cl2 Ni5 76.86(4) 2 2
Ni5 Cl2 Ni5 123.82(8) . 2
C6 S2 C14 106.2(2) . .
C6 S2 Ni4 93.88(14) . .
C14 S2 Ni4 92.70(16) . .
O12 P2 O10 110.55(17) . .
O12 P2 O11 111.19(16) . .
O10 P2 O11 113.17(17) . .
O12 P2 C79 108.84(19) . .
O10 P2 C79 107.3(2) . .
O11 P2 C79 105.50(19) . .
O12 P2 Na1 70.05(12) . .
O10 P2 Na1 41.27(12) . .
O11 P2 Na1 122.74(12) . .
C79 P2 Na1 129.05(17) . .
O10 Na1 O9 107.55(13) . 2
O10 Na1 O13 114.23(13) . .
O9 Na1 O13 109.00(13) 2 .
O10 Na1 O14 65.15(10) . .
O9 Na1 O14 149.14(13) 2 .
O13 Na1 O14 55.44(10) . .
O10 Na1 P3 88.50(10) . .
O9 Na1 P3 129.39(11) 2 .
O13 Na1 P3 27.50(8) . .
O14 Na1 P3 28.34(6) . .
O10 Na1 P1 128.96(11) . 2
O9 Na1 P1 26.18(7) 2 2
O13 Na1 P1 84.90(9) . 2
O14 Na1 P1 136.21(10) . 2
P3 Na1 P1 109.27(6) . 2
O10 Na1 P2 25.44(8) . .
O9 Na1 P2 84.07(9) 2 .
O13 Na1 P2 133.63(11) . .
O14 Na1 P2 90.34(8) . .
P3 Na1 P2 111.37(6) . .
P1 Na1 P2 108.36(6) 2 .
O10 Na1 Ni4 32.12(8) . .
O9 Na1 Ni4 126.87(10) 2 .
O13 Na1 Ni4 82.69(9) . .
O14 Na1 Ni4 34.70(6) . .
P3 Na1 Ni4 56.39(4) . .
P1 Na1 Ni4 135.28(7) 2 .
P2 Na1 Ni4 56.25(4) . .
C13 O2 Ni4 119.2(3) . .
C13 O2 Ni3 124.5(3) . .
Ni4 O2 Ni3 106.37(13) . .
C3 C2 C1 120.9(4) . .
C3 C2 S1 120.5(4) . .
C1 C2 S1 118.6(3) . .
O3 Ni3 O2 89.81(14) . .
O3 Ni3 O15 93.05(13) . 2
O2 Ni3 O15 176.68(12) . 2
O3 Ni3 O15 173.15(13) . .
O2 Ni3 O15 96.88(13) . .
O15 Ni3 O15 80.22(13) 2 .
O3 Ni3 Cl1 86.69(9) . .
O2 Ni3 Cl1 85.35(9) . .
O15 Ni3 Cl1 93.13(9) 2 .
O15 Ni3 Cl1 92.38(9) . .
O3 Ni3 S3 80.67(9) . .
O2 Ni3 S3 80.16(9) . .
O15 Ni3 S3 101.97(9) 2 .
O15 Ni3 S3 101.85(9) . .
Cl1 Ni3 S3 160.73(5) . .
C18 S3 C26 101.3(2) . .
C18 S3 Ni3 93.45(15) . .
C26 S3 Ni3 94.24(15) . .
O14 P3 O13 109.33(19) . .
O14 P3 O15 112.36(17) . .
O13 P3 O15 113.30(18) . .
O14 P3 C85 108.1(2) . .
O13 P3 C85 107.5(2) . .
O15 P3 C85 105.9(2) . .
O14 P3 Na1 64.20(13) . .
O13 P3 Na1 46.17(14) . .
O15 P3 Na1 122.65(13) . .
C85 P3 Na1 130.37(18) . .
C25 O3 Ni3 125.8(3) . .
C25 O3 Ni2 122.3(3) . .
Ni3 O3 Ni2 111.12(13) . .
C2 C3 C4 120.2(4) . .
C2 C3 H38 119.9 . .
C4 C3 H38 119.9 . .
O10 Ni4 O2 168.62(13) . .
O10 Ni4 O1 89.98(12) . .
O2 Ni4 O1 91.36(13) . .
O10 Ni4 O14 90.94(12) . .
O2 Ni4 O14 88.60(13) . .
O1 Ni4 O14 175.50(12) . .
O10 Ni4 S2 108.21(10) . .
O2 Ni4 S2 83.17(9) . .
O1 Ni4 S2 83.08(9) . .
O14 Ni4 S2 92.45(9) . .
O10 Ni4 Cl1 90.76(10) . .
O2 Ni4 Cl1 78.37(9) . .
O1 Ni4 Cl1 79.75(9) . .
O14 Ni4 Cl1 104.64(9) . .
S2 Ni4 Cl1 154.36(5) . .
O10 Ni4 Na1 39.04(9) . .
O2 Ni4 Na1 135.64(10) . .
O1 Ni4 Na1 127.43(9) . .
O14 Ni4 Na1 54.49(9) . .
S2 Ni4 Na1 118.09(5) . .
Cl1 Ni4 Na1 87.53(5) . .
C38 S4 C30 105.4(2) . .
C38 S4 Ni2 93.54(14) . .
C30 S4 Ni2 94.23(15) . .
C37 O4 Ni2 120.2(3) . .
C37 O4 Ni1 126.6(3) . .
Ni2 O4 Ni1 108.20(12) . .
C5 C4 C3 119.2(4) . .
C5 C4 C7 121.4(5) . .
C3 C4 C7 119.2(5) . .
O9 Ni5 O6 90.30(12) 2 .
O9 Ni5 O5 165.28(12) 2 .
O6 Ni5 O5 91.56(12) . .
O9 Ni5 O12 92.62(12) 2 .
O6 Ni5 O12 174.51(11) . .
O5 Ni5 O12 86.79(12) . .
O9 Ni5 S5 111.46(10) 2 .
O6 Ni5 S5 82.89(8) . .
O5 Ni5 S5 83.26(8) . .
O12 Ni5 S5 91.71(9) . .
O9 Ni5 Cl2 87.79(10) 2 .
O6 Ni5 Cl2 79.03(8) . .
O5 Ni5 Cl2 78.25(8) . .
O12 Ni5 Cl2 105.71(8) . .
S5 Ni5 Cl2 153.64(5) . .
C62 S5 C54 106.7(2) . .
C62 S5 Ni5 94.53(14) . .
C54 S5 Ni5 92.36(14) . .
C49 O5 Ni5 118.5(2) . .
C49 O5 Ni6 124.9(2) . .
Ni5 O5 Ni6 105.93(12) . .
C4 C5 C6 121.3(4) . .
C4 C5 H39 119.4 . .
C6 C5 H39 119.4 . .
O6 Ni6 O5 91.54(12) 2 .
O6 Ni6 O11 171.25(11) 2 .
O5 Ni6 O11 97.21(11) . .
O6 Ni6 O7 91.45(11) 2 .
O5 Ni6 O7 176.46(12) . .
O11 Ni6 O7 79.80(11) . .
O6 Ni6 Cl2 86.88(8) 2 .
O5 Ni6 Cl2 85.55(8) . .
O11 Ni6 Cl2 93.49(9) . .
O7 Ni6 Cl2 92.73(9) . .
O6 Ni6 S6 80.29(8) 2 .
O5 Ni6 S6 79.57(8) . .
O11 Ni6 S6 101.52(9) . .
O7 Ni6 S6 102.80(9) . .
Cl2 Ni6 S6 160.00(6) . .
C66 S6 C50 101.5(2) 2 .
C66 S6 Ni6 94.12(14) 2 .
C50 S6 Ni6 93.88(13) . .
C61 O6 Ni6 126.7(3) . 2
C61 O6 Ni5 122.5(3) . .
Ni6 O6 Ni5 110.74(12) 2 .
C1 C6 C5 120.9(4) . .
C1 C6 S2 118.4(3) . .
C5 C6 S2 120.2(3) . .
P1 O7 Ni1 132.38(17) . .
P1 O7 Ni6 124.85(16) . .
Ni1 O7 Ni6 100.05(12) . .
C12 C7 C8 117.7(6) . .
C12 C7 C4 122.5(6) . .
C8 C7 C4 119.7(6) . .
P1 O8 Ni2 127.62(18) . .
C7 C8 C9 118.7(10) . .
C7 C8 H133 120.7 . .
C9 C8 H133 120.7 . .
P1 O9 Ni5 131.29(19) . 2
P1 O9 Na1 111.39(17) . 2
Ni5 O9 Na1 113.92(14) 2 2
C10 C9 C8 120.4(10) . .
C10 C9 H80 119.8 . .
C8 C9 H80 119.8 . .
P2 O10 Ni4 131.96(18) . .
P2 O10 Na1 113.28(16) . .
Ni4 O10 Na1 108.84(14) . .
C11 C10 C9 121.5(8) . .
C11 C10 H69 119.2 . .
C9 C10 H69 119.2 . .
P2 O11 Ni6 131.00(16) . .
P2 O11 Ni1 125.49(16) . .
Ni6 O11 Ni1 100.04(12) . .
C10 C11 C12 117.8(9) . .
C10 C11 H15 121.1 . .
C12 C11 H15 121.1 . .
P2 O12 Ni5 127.84(18) . .
C7 C12 C11 123.7(9) . .
C7 C12 H59 118.1 . .
C11 C12 H59 118.1 . .
P3 O13 Ni2 134.3(2) . 2
P3 O13 Na1 106.33(18) . .
Ni2 O13 Na1 111.55(15) 2 .
O2 C13 C18 120.7(4) . .
O2 C13 C14 121.8(4) . .
C18 C13 C14 117.5(4) . .
P3 O14 Ni4 128.99(19) . .
P3 O14 Na1 87.46(14) . .
Ni4 O14 Na1 90.80(11) . .
C15 C14 C13 120.9(5) . .
C15 C14 S2 120.3(4) . .
C13 C14 S2 118.3(3) . .
P3 O15 Ni3 126.16(17) . 2
P3 O15 Ni3 131.33(18) . .
Ni3 O15 Ni3 99.78(13) 2 .
C14 C15 C16 121.1(5) . .
C14 C15 H51 119.5 . .
C16 C15 H51 119.5 . .
C17 C16 C15 119.1(5) . .
C17 C16 C19 120.7(7) . .
C15 C16 C19 120.2(7) . .
C16 C17 C18 120.7(5) . .
C16 C17 H57 119.6 . .
C18 C17 H57 119.6 . .
C13 C18 C17 120.7(5) . .
C13 C18 S3 118.8(4) . .
C17 C18 S3 120.3(4) . .
C20 C19 C24 118.0(8) . .
C20 C19 C16 121.8(9) . .
C24 C19 C16 120.1(9) . .
C19 C20 C21 122.0(9) . .
C19 C20 H139 119.0 . .
C21 C20 H139 119.0 . .
C22 C21 C20 117.5(10) . .
C22 C21 H74 121.2 . .
C20 C21 H74 121.2 . .
C21 C22 C23 122.7(8) . .
C21 C22 H66 118.6 . .
C23 C22 H66 118.6 . .
C22 C23 C24 120.5(10) . .
C22 C23 H48 119.7 . .
C24 C23 H48 119.7 . .
C23 C24 C19 118.7(10) . .
O3 C25 C30 121.5(4) . .
O3 C25 C26 121.2(4) . .
C30 C25 C26 117.3(4) . .
C27 C26 C25 120.9(4) . .
C27 C26 S3 120.9(4) . .
C25 C26 S3 118.1(3) . .
C28 C27 C26 121.3(5) . .
C28 C27 H67 119.3 . .
C26 C27 H67 119.3 . .
C27 C28 C29 118.3(4) . .
C27 C28 C31 120.3(5) . .
C29 C28 C31 121.4(5) . .
C30 C29 C28 120.6(5) . .
C30 C29 H49 119.7 . .
C28 C29 H49 119.7 . .
C29 C30 C25 121.4(4) . .
C29 C30 S4 119.8(4) . .
C25 C30 S4 118.4(3) . .
C32 C31 C36 117.1(6) . .
C32 C31 C28 122.5(6) . .
C36 C31 C28 120.5(6) . .
C31 C32 C33 123.0(9) . .
C31 C32 H110 118.5 . .
C33 C32 H110 118.5 . .
C34 C33 C32 117.7(10) . .
C34 C33 H72 121.1 . .
C32 C33 H72 121.1 . .
C33 C34 C35 123.7(8) . .
C33 C34 H75 118.1 . .
C35 C34 H75 118.1 . .
C36 C35 C34 115.6(10) . .
C36 C35 H71 122.2 . .
C34 C35 H71 122.2 . .
C31 C36 C35 122.5(9) . .
C31 C36 H81 118.8 . .
C35 C36 H81 118.8 . .
O4 C37 C42 121.0(4) . .
O4 C37 C38 121.5(4) . .
C42 C37 C38 117.5(4) . .
C39 C38 C37 120.9(4) . .
C39 C38 S4 120.7(4) . .
C37 C38 S4 118.3(3) . .
C38 C39 C40 121.9(4) . .
C38 C39 H22 119.0 . .
C40 C39 H22 119.0 . .
C41 C40 C39 117.5(4) . .
C41 C40 C43 121.8(4) . .
C39 C40 C43 120.6(4) . .
C40 C41 C42 121.5(4) . .
C40 C41 H28 119.2 . .
C42 C41 H28 119.2 . .
C37 C42 C41 120.5(4) . .
C37 C42 S1 118.5(3) . .
C41 C42 S1 121.0(3) . .
C44 C43 C48 116.2(5) . .
C44 C43 C40 123.3(5) . .
C48 C43 C40 120.5(5) . .
C43 C44 C45 122.8(6) . .
C43 C44 H47 118.6 . .
C45 C44 H47 118.6 . .
C46 C45 C44 119.3(7) . .
C46 C45 H55 120.3 . .
C44 C45 H55 120.3 . .
C45 C46 C47 120.3(6) . .
C45 C46 H78 119.9 . .
C47 C46 H78 119.9 . .
C46 C47 C48 119.3(8) . .
C46 C47 H61 120.3 . .
C48 C47 H61 120.3 . .
C43 C48 C47 122.0(7) . .
C43 C48 H121 119.0 . .
C47 C48 H121 119.0 . .
O5 C49 C54 122.0(3) . .
O5 C49 C50 120.9(4) . .
C54 C49 C50 117.1(4) . .
C51 C50 C49 120.8(4) . .
C51 C50 S6 121.3(3) . .
C49 C50 S6 117.9(3) . .
C50 C51 C52 122.0(4) . .
C50 C51 H43 119.0 . .
C52 C51 H43 119.0 . .
C51 C52 C53 116.5(4) . .
C51 C52 C55 121.5(6) . .
C53 C52 C55 121.9(6) . .
C54 C53 C52 122.5(4) . .
C54 C53 H46 118.8 . .
C52 C53 H46 118.8 . .
C53 C54 C49 121.1(4) . .
C53 C54 S5 120.0(3) . .
C49 C54 S5 118.5(3) . .
C60 C55 C56 118.3(8) . .
C60 C55 C52 122.7(9) . .
C56 C55 C52 118.8(10) . .
C57 C56 C55 115.0(11) . .
C58 C57 C56 121.3(10) . .
C58 C57 H97 119.4 . .
C56 C57 H97 119.4 . .
C59 C58 C57 120.3(9) . .
C59 C58 H73 119.9 . .
C57 C58 H73 119.9 . .
C58 C59 C60 121.1(12) . .
C58 C59 H77 119.4 . .
C60 C59 H77 119.4 . .
C55 C60 C59 123.2(10) . .
C55 C60 H63 118.4 . .
C59 C60 H63 118.4 . .
O6 C61 C62 121.9(4) . .
O6 C61 C66 120.4(4) . .
C62 C61 C66 117.7(4) . .
C63 C62 C61 120.5(4) . .
C63 C62 S5 120.8(3) . .
C61 C62 S5 118.1(3) . .
C64 C63 C62 121.9(4) . .
C64 C63 H31 119.1 . .
C62 C63 H31 119.1 . .
C63 C64 C65 118.2(4) . .
C63 C64 C67 120.5(5) . .
C65 C64 C67 121.3(5) . .
C66 C65 C64 120.9(4) . .
C66 C65 H8 119.6 . .
C64 C65 H8 119.6 . .
C65 C66 C61 120.7(4) . .
C65 C66 S6 120.8(3) . 2
C61 C66 S6 118.3(3) . 2
C72 C67 C68 117.3(6) . .
C72 C67 C64 122.2(6) . .
C68 C67 C64 120.3(6) . .
C69 C68 C67 117.5(8) . .
C69 C68 H5 121.3 . .
C67 C68 H5 121.3 . .
C70 C69 C68 123.9(8) . .
C70 C69 H33 118.1 . .
C68 C69 H33 118.1 . .
C71 C70 C69 119.2(7) . .
C71 C70 H2 120.4 . .
C69 C70 H2 120.4 . .
C70 C71 C72 121.5(9) . .
C70 C71 H92 119.3 . .
C72 C71 H92 119.3 . .
C67 C72 C71 120.3(8) . .
C67 C72 H144 119.8 . .
C71 C72 H144 119.8 . .
C78 C73 C74 118.6(5) . .
C78 C73 P1 121.3(4) . .
C74 C73 P1 120.1(4) . .
C75 C74 C73 119.8(8) . .
C75 C74 H65 120.1 . .
C73 C74 H65 120.1 . .
C76 C75 C74 120.0(9) . .
C76 C75 H9 120.0 . .
C74 C75 H9 120.0 . .
C77 C76 C75 120.3(8) . .
C77 C76 H6 119.9 . .
C75 C76 H6 119.9 . .
C76 C77 C78 122.6(9) . .
C76 C77 H4 118.7 . .
C78 C77 H4 118.7 . .
C73 C78 C77 118.7(7) . .
C73 C78 H53 120.7 . .
C77 C78 H53 120.7 . .
C84 C79 C80 120.1(5) . .
C84 C79 P2 121.3(4) . .
C80 C79 P2 118.6(4) . .
C79 C80 C81 119.0(7) . .
C79 C80 H64 120.5 . .
C81 C80 H64 120.5 . .
C82 C81 C80 119.9(8) . .
C82 C81 H3 120.0 . .
C80 C81 H3 120.0 . .
C83 C82 C81 121.7(7) . .
C83 C82 H1 119.2 . .
C81 C82 H1 119.2 . .
C82 C83 C84 119.7(8) . .
C82 C83 H12 120.2 . .
C84 C83 H12 120.2 . .
C79 C84 C83 119.6(7) . .
C79 C84 H10 120.2 . .
C83 C84 H10 120.2 . .
C90 C85 C86 114.2(6) . .
C90 C85 P3 121.6(5) . .
C86 C85 P3 124.1(5) . .
C87 C86 C85 124.8(9) . .
C87 C86 H11 117.6 . .
C85 C86 H11 117.6 . .
C88 C87 C86 119.2(9) . .
C88 C87 H13 120.4 . .
C86 C87 H13 120.4 . .
C87 C88 C89 119.6(8) . .
C87 C88 H16 120.2 . .
C89 C88 H16 120.2 . .
C88 C89 C90 120.7(9) . .
C88 C89 H68 119.6 . .
C90 C89 H68 119.6 . .
C85 C90 C89 121.4(8) . .
C85 C90 H7 119.3 . .
C89 C90 H7 119.3 . .

loop_
_geom_bond_atom_site_label_1
_geom_bond_atom_site_label_2
_geom_bond_distance
_geom_bond_site_symmetry_2
Ni1 O1 1.972(3) .
Ni1 O4 1.997(3) .
Ni1 O7 2.044(3) .
Ni1 O11 2.059(3) .
Ni1 Cl1 2.4297(15) .
Ni1 S1 2.6049(12) .
Cl1 Ni3 2.4130(15) .
Cl1 Ni4 2.6836(17) .
S1 C2 1.783(4) .
S1 C42 1.784(4) .
P1 O8 1.507(3) .
P1 O9 1.533(3) .
P1 O7 1.545(3) .
P1 C73 1.802(5) .
P1 Na1 3.236(2) 2
O1 C1 1.302(5) .
O1 Ni4 1.993(3) .
C1 C6 1.403(6) .
C1 C2 1.418(6) .
Ni2 O13 1.972(3) 2
Ni2 O4 1.986(3) .
Ni2 O3 1.992(3) .
Ni2 O8 1.993(3) .
Ni2 S4 2.4638(12) .
Cl2 Ni6 2.4141(11) .
Cl2 Ni6 2.4141(11) 2
Cl2 Ni5 2.7058(12) .
Cl2 Ni5 2.7058(12) 2
S2 C6 1.789(4) .
S2 C14 1.798(5) .
S2 Ni4 2.4802(12) .
P2 O12 1.510(3) .
P2 O10 1.524(3) .
P2 O11 1.552(3) .
P2 C79 1.799(4) .
P2 Na1 3.258(2) .
Na1 O10 2.340(4) .
Na1 O9 2.345(4) 2
Na1 O13 2.388(4) .
Na1 O14 2.862(4) .
Na1 P3 3.176(2) .
Na1 P1 3.236(2) 2
Na1 Ni4 3.516(2) .
O2 C13 1.312(5) .
O2 Ni4 1.993(3) .
O2 Ni3 1.994(3) .
C2 C3 1.400(6) .
Ni3 O3 1.989(3) .
Ni3 O15 2.060(3) 2
Ni3 O15 2.064(3) .
Ni3 S3 2.5624(14) .
S3 C18 1.791(6) .
S3 C26 1.798(5) .
P3 O14 1.509(3) .
P3 O13 1.528(3) .
P3 O15 1.542(3) .
P3 C85 1.796(5) .
O3 C25 1.316(5) .
C3 C4 1.413(7) .
C3 H38 0.9500 .
Ni4 O10 1.975(3) .
Ni4 O14 2.002(3) .
S4 C38 1.789(5) .
S4 C30 1.796(5) .
O4 C37 1.317(5) .
C4 C5 1.363(7) .
C4 C7 1.500(6) .
Ni5 O9 1.968(3) 2
Ni5 O6 1.979(3) .
Ni5 O5 1.992(3) .
Ni5 O12 1.997(3) .
Ni5 S5 2.4768(12) .
S5 C62 1.775(4) .
S5 C54 1.798(4) .
O5 C49 1.315(5) .
O5 Ni6 2.005(3) .
C5 C6 1.410(6) .
C5 H39 0.9500 .
Ni6 O6 1.973(3) 2
Ni6 O11 2.050(3) .
Ni6 O7 2.065(3) .
Ni6 S6 2.5804(12) .
S6 C66 1.780(4) 2
S6 C50 1.798(4) .
O6 C61 1.315(5) .
O6 Ni6 1.973(3) 2
C7 C12 1.349(10) .
C7 C8 1.389(12) .
C8 C9 1.397(11) .
C8 H133 0.9500 .
O9 Ni5 1.968(3) 2
O9 Na1 2.345(4) 2
C9 C10 1.368(15) .
C9 H80 0.9500 .
C10 C11 1.324(15) .
C10 H69 0.9500 .
C11 C12 1.389(11) .
C11 H15 0.9500 .
C12 H59 0.9500 .
O13 Ni2 1.972(3) 2
C13 C18 1.399(7) .
C13 C14 1.407(7) .
C14 C15 1.393(7) .
O15 Ni3 2.060(3) 2
C15 C16 1.396(8) .
C15 H51 0.9500 .
C16 C17 1.360(8) .
C16 C19 1.489(9) .
C17 C18 1.427(7) .
C17 H57 0.9500 .
C19 C20 1.327(13) .
C19 C24 1.425(13) .
C20 C21 1.507(10) .
C20 H139 0.9500 .
C21 C22 1.274(13) .
C21 H74 0.9500 .
C22 C23 1.378(13) .
C22 H66 0.9500 .
C23 C24 1.418(10) .
C23 H48 0.9500 .
C25 C30 1.394(6) .
C25 C26 1.415(7) .
C26 C27 1.390(7) .
C27 C28 1.380(8) .
C27 H67 0.9500 .
C28 C29 1.408(7) .
C28 C31 1.479(7) .
C29 C30 1.391(6) .
C29 H49 0.9500 .
C31 C32 1.373(10) .
C31 C36 1.381(11) .
C32 C33 1.403(10) .
C32 H110 0.9500 .
C33 C34 1.302(16) .
C33 H72 0.9500 .
C34 C35 1.435(17) .
C34 H75 0.9500 .
C35 C36 1.396(11) .
C35 H71 0.9500 .
C36 H81 0.9500 .
C37 C42 1.404(6) .
C37 C38 1.417(6) .
C38 C39 1.384(6) .
C39 C40 1.399(7) .
C39 H22 0.9500 .
C40 C41 1.393(7) .
C40 C43 1.502(6) .
C41 C42 1.408(6) .
C41 H28 0.9500 .
C43 C44 1.351(8) .
C43 C48 1.382(9) .
C44 C45 1.395(8) .
C44 H47 0.9500 .
C45 C46 1.346(11) .
C45 H55 0.9500 .
C46 C47 1.358(12) .
C46 H78 0.9500 .
C47 C48 1.390(9) .
C47 H61 0.9500 .
C48 H121 0.9500 .
C49 C54 1.395(6) .
C49 C50 1.413(6) .
C50 C51 1.381(6) .
C51 C52 1.386(7) .
C51 H43 0.9500 .
C52 C53 1.402(7) .
C52 C55 1.485(9) .
C53 C54 1.365(6) .
C53 H46 0.9500 .
C55 C60 1.301(15) .
C55 C56 1.440(15) .
C56 C57 1.420(11) .
C57 C58 1.417(16) .
C57 H97 0.9500 .
C58 C59 1.205(14) .
C58 H73 0.9500 .
C59 C60 1.432(10) .
C59 H77 0.9500 .
C60 H63 0.9500 .
C61 C62 1.407(6) .
C61 C66 1.431(6) .
C62 C63 1.396(6) .
C63 C64 1.391(7) .
C63 H31 0.9500 .
C64 C65 1.414(7) .
C64 C67 1.482(7) .
C65 C66 1.391(6) .
C65 H8 0.9500 .
C66 S6 1.780(4) 2
C67 C72 1.358(9) .
C67 C68 1.437(9) .
C68 C69 1.393(10) .
C68 H5 0.9500 .
C69 C70 1.332(13) .
C69 H33 0.9500 .
C70 C71 1.304(13) .
C70 H2 0.9500 .
C71 C72 1.437(9) .
C71 H92 0.9500 .
C72 H144 0.9500 .
C73 C78 1.382(7) .
C73 C74 1.402(8) .
C74 C75 1.398(10) .
C74 H65 0.9500 .
C75 C76 1.378(16) .
C75 H9 0.9500 .
C76 C77 1.297(15) .
C76 H6 0.9500 .
C77 C78 1.419(10) .
C77 H4 0.9500 .
C78 H53 0.9500 .
C79 C84 1.386(7) .
C79 C80 1.411(8) .
C80 C81 1.413(10) .
C80 H64 0.9500 .
C81 C82 1.384(14) .
C81 H3 0.9500 .
C82 C83 1.354(14) .
C82 H1 0.9500 .
C83 C84 1.435(10) .
C83 H12 0.9500 .
C84 H10 0.9500 .
C85 C90 1.355(9) .
C85 C86 1.373(8) .
C86 C87 1.357(11) .
C86 H11 0.9500 .
C87 C88 1.299(14) .
C87 H13 0.9500 .
C88 C89 1.363(15) .
C88 H16 0.9500 .
C89 C90 1.372(11) .
C89 H68 0.9500 .
C90 H7 0.9500 .

loop_
_platon_squeeze_void_nr
_platon_squeeze_void_average_x
_platon_squeeze_void_average_y
_platon_squeeze_void_average_z
_platon_squeeze_void_volume
_platon_squeeze_void_count_electrons
1 0.000 -0.006 -0.005 4094.3 407.0
2 0.500 -0.003 -0.001 4094.2 407.0
3 0.796 0.007 0.644 8.4 0.5
4 0.204 0.007 0.856 8.1 0.1
5 0.754 0.210 0.542 12.2 1.9
6 0.246 0.210 0.958 12.2 1.2
7 0.254 0.290 0.042 11.5 2.0
8 0.746 0.290 0.458 11.6 1.5
9 0.296 0.493 0.144 8.5 0.8
10 0.704 0.493 0.356 8.2 0.3
11 0.296 0.507 0.644 8.4 0.5
12 0.704 0.507 0.856 8.1 0.1
13 0.254 0.710 0.542 12.2 1.9
14 0.746 0.710 0.958 12.2 1.2
15 0.754 0.790 0.042 11.5 2.0
16 0.246 0.790 0.458 11.6 1.5
17 0.796 0.993 0.144 8.5 0.8
18 0.204 0.993 0.356 8.2 0.3
